data_4106967
loop_
_publ_author_name
'Yunho Lee'
'R. Adam Kinney'
'Brian M. Hoffman'
'Jonas C. Peters'

_publ_section_title
;
 A Nonclassical Dihydrogen Adduct of S=1/2 Fe(I)
;
_journal_name_full 'Journal of the American Chemical Society'
_journal_page_first 16366
_journal_page_last 16369
_journal_paper_doi 10.1021/ja207003m
_journal_volume 133
_journal_year 2011
_chemical_formula_sum 'C36 H56 Fe P3 Si'
_chemical_formula_weight 665.66
_chemical_name_systematic
; 
 ? 
;
_space_group_IT_number 2
_symmetry_cell_setting triclinic
_symmetry_space_group_name_Hall '-P 1'
_symmetry_space_group_name_H-M 'P -1'
_atom_sites_solution_hydrogens geom
_atom_sites_solution_primary direct
_atom_sites_solution_secondary difmap
_audit_creation_method SHELXL-97
_cell_angle_alpha 92.5270(10)
_cell_angle_beta 100.4650(10)
_cell_angle_gamma 119.1640(10)
_cell_formula_units_Z 2
_cell_length_a 11.0008(5)
_cell_length_b 11.2664(6)
_cell_length_c 16.8497(8)
_cell_measurement_reflns_used 9948
_cell_measurement_temperature 100(2)
_cell_measurement_theta_max 37.51
_cell_measurement_theta_min 2.25
_cell_volume 1771.76(15)
_computing_cell_refinement 'Bruker SMART'
_computing_data_collection 'Bruker SMART'
_computing_data_reduction 'Bruker SAINT'
_computing_molecular_graphics 'Bruker SHELXTL'
_computing_publication_material 'Bruker SHELXTL'
_computing_structure_refinement 'SHELXL-97 (Sheldrick, 1997)'
_computing_structure_solution 'SHELXS-97 (Sheldrick, 1990)'
_diffrn_ambient_temperature 100(2)
_diffrn_detector_area_resol_mean 8.3
_diffrn_measured_fraction_theta_full 0.970
_diffrn_measured_fraction_theta_max 0.970
_diffrn_measurement_device_type 'Bruker KAPPA APEX II'
_diffrn_measurement_method '\w and \f scans'
_diffrn_radiation_monochromator graphite
_diffrn_radiation_source 'fine-focus sealed tube'
_diffrn_radiation_type MoK\a
_diffrn_radiation_wavelength 0.71073
_diffrn_reflns_av_R_equivalents 0.0506
_diffrn_reflns_av_sigmaI/netI 0.0339
_diffrn_reflns_limit_h_max 19
_diffrn_reflns_limit_h_min -19
_diffrn_reflns_limit_k_max 19
_diffrn_reflns_limit_k_min -19
_diffrn_reflns_limit_l_max 29
_diffrn_reflns_limit_l_min -29
_diffrn_reflns_number 153543
_diffrn_reflns_theta_full 39.27
_diffrn_reflns_theta_max 39.27
_diffrn_reflns_theta_min 2.10
_diffrn_standards_decay_% 0
_diffrn_standards_interval_count 0
_diffrn_standards_interval_time 0
_diffrn_standards_number 0
_exptl_absorpt_coefficient_mu 0.618
_exptl_absorpt_correction_T_max 0.9184
_exptl_absorpt_correction_T_min 0.8508
_exptl_absorpt_correction_type multi-scan
_exptl_crystal_colour brown
_exptl_crystal_density_diffrn 1.248
_exptl_crystal_description rough
_exptl_crystal_F_000 714
_exptl_crystal_size_max 0.27
_exptl_crystal_size_mid 0.19
_exptl_crystal_size_min 0.14
_refine_diff_density_max 1.014
_refine_diff_density_min -0.418
_refine_diff_density_rms 0.078
_refine_ls_extinction_method none
_refine_ls_goodness_of_fit_ref 1.095
_refine_ls_hydrogen_treatment mixed
_refine_ls_matrix_type full
_refine_ls_number_parameters 588
_refine_ls_number_reflns 20326
_refine_ls_number_restraints 0
_refine_ls_restrained_S_all 1.095
_refine_ls_R_factor_all 0.0473
_refine_ls_R_factor_gt 0.0326
_refine_ls_shift/su_max 0.001
_refine_ls_shift/su_mean 0.000
_refine_ls_structure_factor_coef Fsqd
_refine_ls_weighting_details 'calc w=1/[\s^2^(Fo^2^)+(0.0379P)^2^+0.3803P] where P=(Fo^2^+2Fc^2^)/3'
_refine_ls_weighting_scheme calc
_refine_ls_wR_factor_gt 0.0812
_refine_ls_wR_factor_ref 0.0874
_reflns_number_gt 16293
_reflns_number_total 20326
_reflns_threshold_expression >2sigma(I)
_cod_data_source_file ja207003m_si_002_2.cif
_cod_data_source_block yhl03_0m
_cod_original_cell_volume 1771.75(15)
_cod_database_code 4106967

loop_
_symmetry_equiv_pos_as_xyz
'x, y, z'
'-x, -y, -z'

loop_
_atom_site_label
_atom_site_type_symbol
_atom_site_fract_x
_atom_site_fract_y
_atom_site_fract_z
_atom_site_U_iso_or_equiv
_atom_site_adp_type
_atom_site_occupancy
_atom_site_symmetry_multiplicity
_atom_site_calc_flag
Fe Fe 0.072264(12) 0.183641(11) 0.188853(7) 0.00880(3) Uani 1 1 d
P2 P -0.13549(2) 0.18133(2) 0.174911(14) 0.01035(4) Uani 1 1 d
P1 P 0.26732(2) 0.38266(2) 0.179876(14) 0.01064(4) Uani 1 1 d
P3 P 0.08404(2) 0.02743(2) 0.264461(14) 0.01082(4) Uani 1 1 d
Si Si 0.11633(2) 0.29689(2) 0.313306(14) 0.00944(4) Uani 1 1 d
C18 C -0.05751(9) 0.26011(8) 0.34052(5) 0.01232(13) Uani 1 1 d
C13 C -0.17868(9) 0.19430(8) 0.27442(5) 0.01226(13) Uani 1 1 d
C19 C -0.16320(9) 0.32149(9) 0.13207(6) 0.01356(13) Uani 1 1 d
H19 H -0.1287(14) 0.3281(14) 0.0833(8) 0.015(3) Uiso 1 1 d
C7 C 0.45149(9) 0.40337(8) 0.20965(6) 0.01394(14) Uani 1 1 d
H7 H 0.4451(16) 0.3321(15) 0.1767(9) 0.021(3) Uiso 1 1 d
C22 C -0.29995(9) 0.02860(9) 0.10989(6) 0.01466(14) Uani 1 1 d
H22 H -0.3831(15) 0.0382(14) 0.1144(9) 0.018(3) Uiso 1 1 d
C6 C 0.22972(8) 0.48992(8) 0.31625(5) 0.01060(12) Uani 1 1 d
C29 C 0.30202(10) 0.31322(9) 0.46979(5) 0.01520(14) Uani 1 1 d
H29 H 0.3155(16) 0.4014(15) 0.4880(9) 0.022(4) Uiso 1 1 d
C30 C 0.21330(9) 0.23959(8) 0.39333(5) 0.01160(12) Uani 1 1 d
C17 C -0.07725(11) 0.28014(10) 0.41868(6) 0.01744(15) Uani 1 1 d
H17 H 0.0039(17) 0.3227(16) 0.4657(10) 0.028(4) Uiso 1 1 d
C14 C -0.31549(10) 0.14844(9) 0.28746(6) 0.01692(15) Uani 1 1 d
H14 H -0.4014(16) 0.0984(15) 0.2410(9) 0.022(4) Uiso 1 1 d
C1 C 0.29229(8) 0.52794(8) 0.24886(5) 0.01107(12) Uani 1 1 d
C10 C 0.27398(10) 0.44277(9) 0.07827(6) 0.01504(14) Uani 1 1 d
H10 H 0.3561(15) 0.5341(15) 0.0859(9) 0.019(3) Uiso 1 1 d
C16 C -0.21396(12) 0.23424(11) 0.43140(7) 0.02215(18) Uani 1 1 d
H16 H -0.2214(16) 0.2502(15) 0.4841(9) 0.022(4) Uiso 1 1 d
C4 C 0.31465(10) 0.73060(8) 0.36153(6) 0.01538(14) Uani 1 1 d
H4 H 0.3181(15) 0.7968(14) 0.3991(8) 0.017(3) Uiso 1 1 d
C34 C 0.16556(9) -0.06393(8) 0.22041(6) 0.01406(14) Uani 1 1 d
H34 H 0.1898(14) -0.1125(14) 0.2636(8) 0.013(3) Uiso 1 1 d
C2 C 0.36558(9) 0.66654(8) 0.23864(6) 0.01477(14) Uani 1 1 d
H2 H 0.4047(15) 0.6947(14) 0.1926(9) 0.019(3) Uiso 1 1 d
C5 C 0.24251(10) 0.59309(8) 0.37233(5) 0.01377(13) Uani 1 1 d
H5 H 0.1965(15) 0.5684(14) 0.4176(8) 0.016(3) Uiso 1 1 d
C9 C 0.57302(10) 0.53703(10) 0.19235(7) 0.01939(17) Uani 1 1 d
H9A H 0.5854(16) 0.6162(15) 0.2229(9) 0.025(4) Uiso 1 1 d
H9B H 0.5617(18) 0.5516(17) 0.1327(10) 0.034(4) Uiso 1 1 d
H9C H 0.6650(16) 0.5384(15) 0.2095(9) 0.023(4) Uiso 1 1 d
C26 C 0.28006(10) 0.06483(9) 0.41537(6) 0.01720(15) Uani 1 1 d
H26 H 0.2741(16) -0.0203(15) 0.3980(9) 0.021(3) Uiso 1 1 d
C35 C 0.06097(11) -0.16887(9) 0.14490(6) 0.01889(16) Uani 1 1 d
H35A H 0.0417(15) -0.1248(14) 0.1012(9) 0.018(3) Uiso 1 1 d
H35B H -0.0291(16) -0.2342(16) 0.1564(9) 0.024(4) Uiso 1 1 d
H35C H 0.0997(17) -0.2237(16) 0.1250(10) 0.029(4) Uiso 1 1 d
C28 C 0.37994(11) 0.26465(10) 0.51826(6) 0.01850(16) Uani 1 1 d
H28 H 0.4403(17) 0.3118(16) 0.5665(10) 0.026(4) Uiso 1 1 d
C25 C 0.20308(9) 0.11410(8) 0.36617(5) 0.01229(13) Uani 1 1 d
C31 C -0.07049(10) -0.12267(8) 0.29358(6) 0.01511(14) Uani 1 1 d
H31 H -0.1385(15) -0.1719(14) 0.2409(9) 0.019(3) Uiso 1 1 d
C12 C 0.13961(11) 0.44885(11) 0.04242(6) 0.02040(17) Uani 1 1 d
H12A H 0.1476(17) 0.4804(16) -0.0099(10) 0.028(4) Uiso 1 1 d
H12B H 0.1304(18) 0.5144(17) 0.0797(10) 0.034(4) Uiso 1 1 d
H12C H 0.0540(18) 0.3580(17) 0.0351(10) 0.031(4) Uiso 1 1 d
C23 C -0.28998(11) 0.02715(11) 0.02025(6) 0.02057(17) Uani 1 1 d
H23A H -0.2064(16) 0.0211(15) 0.0138(9) 0.022(4) Uiso 1 1 d
H23B H -0.2815(17) 0.1086(16) -0.0015(10) 0.029(4) Uiso 1 1 d
H23C H -0.3793(18) -0.0507(17) -0.0153(10) 0.032(4) Uiso 1 1 d
C21 C -0.31785(10) 0.29217(11) 0.11027(8) 0.02203(19) Uani 1 1 d
H21A H -0.3642(17) 0.2720(16) 0.1569(10) 0.029(4) Uiso 1 1 d
H21B H -0.3832(19) 0.2107(18) 0.0679(11) 0.038(5) Uiso 1 1 d
H21C H -0.3235(16) 0.3695(16) 0.0912(9) 0.025(4) Uiso 1 1 d
C36 C 0.30502(10) 0.03662(10) 0.19808(6) 0.01770(16) Uani 1 1 d
H36A H 0.3433(17) -0.0156(16) 0.1728(10) 0.026(4) Uiso 1 1 d
H36B H 0.3778(16) 0.1048(15) 0.2446(9) 0.020(3) Uiso 1 1 d
H36C H 0.2891(16) 0.0877(15) 0.1576(9) 0.022(4) Uiso 1 1 d
C27 C 0.36839(11) 0.14021(10) 0.49103(6) 0.02007(17) Uani 1 1 d
H27 H 0.4239(18) 0.1083(17) 0.5233(10) 0.033(4) Uiso 1 1 d
C3 C 0.37605(10) 0.76730(8) 0.29474(6) 0.01587(15) Uani 1 1 d
H3 H 0.4212(16) 0.8598(15) 0.2858(9) 0.023(4) Uiso 1 1 d
C24 C -0.32495(11) -0.10778(9) 0.13656(6) 0.01863(16) Uani 1 1 d
H24A H -0.4177(18) -0.1848(17) 0.1029(10) 0.031(4) Uiso 1 1 d
H24B H -0.3335(16) -0.1090(15) 0.1946(9) 0.024(4) Uiso 1 1 d
H24C H -0.2455(18) -0.1213(17) 0.1323(10) 0.031(4) Uiso 1 1 d
C20 C -0.07105(11) 0.45861(9) 0.18961(6) 0.01755(16) Uani 1 1 d
H20A H -0.0771(17) 0.5291(16) 0.1622(10) 0.029(4) Uiso 1 1 d
H20B H 0.0291(16) 0.4855(15) 0.2049(9) 0.023(4) Uiso 1 1 d
H20C H -0.1018(16) 0.4548(15) 0.2380(9) 0.022(4) Uiso 1 1 d
C32 C -0.13855(12) -0.07452(10) 0.34901(7) 0.02089(18) Uani 1 1 d
H32A H -0.2269(17) -0.1564(16) 0.3570(9) 0.026(4) Uiso 1 1 d
H32B H -0.1638(16) -0.0116(16) 0.3281(9) 0.024(4) Uiso 1 1 d
H32C H -0.0747(17) -0.0303(16) 0.4029(10) 0.028(4) Uiso 1 1 d
C8 C 0.49118(10) 0.39172(10) 0.29950(6) 0.01784(16) Uani 1 1 d
H8A H 0.5843(17) 0.3934(16) 0.3125(10) 0.027(4) Uiso 1 1 d
H8B H 0.4191(17) 0.3088(16) 0.3166(9) 0.029(4) Uiso 1 1 d
H8C H 0.5026(16) 0.4701(16) 0.3320(9) 0.024(4) Uiso 1 1 d
C33 C -0.03656(12) -0.22615(10) 0.33379(7) 0.02108(18) Uani 1 1 d
H33A H 0.0329(18) -0.1815(17) 0.3837(10) 0.032(4) Uiso 1 1 d
H33B H 0.0049(19) -0.2631(18) 0.3014(11) 0.039(5) Uiso 1 1 d
H33C H -0.1303(18) -0.3039(17) 0.3450(10) 0.032(4) Uiso 1 1 d
C11 C 0.29281(12) 0.34917(11) 0.01929(6) 0.02077(17) Uani 1 1 d
H11A H 0.2152(17) 0.2519(16) 0.0156(10) 0.029(4) Uiso 1 1 d
H11B H 0.3814(18) 0.3561(17) 0.0357(10) 0.031(4) Uiso 1 1 d
H11C H 0.2897(18) 0.3778(18) -0.0326(11) 0.037(5) Uiso 1 1 d
C15 C -0.33303(11) 0.16799(11) 0.36597(7) 0.02127(18) Uani 1 1 d
H15 H -0.4222(17) 0.1397(16) 0.3738(9) 0.024(4) Uiso 1 1 d

loop_
_atom_site_aniso_label
_atom_site_aniso_U_11
_atom_site_aniso_U_22
_atom_site_aniso_U_33
_atom_site_aniso_U_23
_atom_site_aniso_U_13
_atom_site_aniso_U_12
Fe 0.00849(5) 0.00815(4) 0.00913(5) 0.00102(3) 0.00296(4) 0.00344(3)
P2 0.00924(8) 0.01032(8) 0.01121(9) 0.00191(6) 0.00263(7) 0.00460(6)
P1 0.01057(8) 0.00944(7) 0.01097(9) 0.00134(6) 0.00454(7) 0.00368(6)
P3 0.01071(8) 0.00921(7) 0.01172(9) 0.00055(6) 0.00134(7) 0.00491(6)
Si 0.01040(9) 0.00863(8) 0.00915(9) 0.00132(7) 0.00310(7) 0.00441(7)
C18 0.0134(3) 0.0116(3) 0.0130(3) 0.0021(2) 0.0058(3) 0.0061(2)
C13 0.0118(3) 0.0120(3) 0.0145(3) 0.0031(2) 0.0057(3) 0.0062(2)
C19 0.0112(3) 0.0143(3) 0.0159(4) 0.0041(3) 0.0029(3) 0.0070(3)
C7 0.0114(3) 0.0118(3) 0.0181(4) 0.0013(3) 0.0057(3) 0.0048(2)
C22 0.0115(3) 0.0132(3) 0.0155(4) 0.0010(3) 0.0014(3) 0.0041(3)
C6 0.0103(3) 0.0094(3) 0.0112(3) 0.0009(2) 0.0020(2) 0.0046(2)
C29 0.0173(4) 0.0154(3) 0.0114(3) 0.0002(3) 0.0015(3) 0.0079(3)
C30 0.0123(3) 0.0117(3) 0.0103(3) 0.0017(2) 0.0030(2) 0.0056(2)
C17 0.0195(4) 0.0184(3) 0.0142(4) 0.0013(3) 0.0079(3) 0.0082(3)
C14 0.0129(3) 0.0175(3) 0.0216(4) 0.0043(3) 0.0079(3) 0.0072(3)
C1 0.0106(3) 0.0095(3) 0.0125(3) 0.0014(2) 0.0032(2) 0.0044(2)
C10 0.0149(3) 0.0154(3) 0.0129(4) 0.0034(3) 0.0060(3) 0.0052(3)
C16 0.0239(4) 0.0240(4) 0.0205(4) 0.0033(3) 0.0143(4) 0.0106(4)
C4 0.0174(4) 0.0108(3) 0.0176(4) -0.0008(3) 0.0028(3) 0.0075(3)
C34 0.0152(3) 0.0123(3) 0.0156(4) 0.0005(3) 0.0022(3) 0.0082(3)
C2 0.0151(3) 0.0106(3) 0.0177(4) 0.0036(3) 0.0061(3) 0.0049(3)
C5 0.0165(3) 0.0115(3) 0.0132(3) 0.0005(2) 0.0038(3) 0.0070(3)
C9 0.0127(3) 0.0161(3) 0.0275(5) 0.0051(3) 0.0089(3) 0.0043(3)
C26 0.0194(4) 0.0161(3) 0.0163(4) 0.0015(3) -0.0008(3) 0.0109(3)
C35 0.0203(4) 0.0138(3) 0.0196(4) -0.0036(3) 0.0018(3) 0.0077(3)
C28 0.0194(4) 0.0204(4) 0.0124(4) 0.0003(3) -0.0014(3) 0.0094(3)
C25 0.0127(3) 0.0117(3) 0.0119(3) 0.0015(2) 0.0017(3) 0.0062(2)
C31 0.0151(3) 0.0113(3) 0.0172(4) 0.0036(3) 0.0034(3) 0.0054(3)
C12 0.0204(4) 0.0268(4) 0.0158(4) 0.0075(3) 0.0062(3) 0.0123(4)
C23 0.0181(4) 0.0212(4) 0.0143(4) 0.0002(3) -0.0001(3) 0.0052(3)
C21 0.0133(4) 0.0207(4) 0.0342(6) 0.0089(4) 0.0037(4) 0.0104(3)
C36 0.0153(4) 0.0177(3) 0.0203(4) -0.0001(3) 0.0044(3) 0.0087(3)
C27 0.0219(4) 0.0210(4) 0.0168(4) 0.0018(3) -0.0024(3) 0.0128(3)
C3 0.0165(4) 0.0093(3) 0.0201(4) 0.0018(3) 0.0035(3) 0.0055(3)
C24 0.0175(4) 0.0129(3) 0.0200(4) 0.0015(3) 0.0027(3) 0.0041(3)
C20 0.0184(4) 0.0131(3) 0.0209(4) 0.0032(3) 0.0022(3) 0.0085(3)
C32 0.0220(4) 0.0166(4) 0.0264(5) 0.0077(3) 0.0126(4) 0.0088(3)
C8 0.0145(4) 0.0186(4) 0.0201(4) 0.0034(3) 0.0039(3) 0.0081(3)
C33 0.0233(4) 0.0144(3) 0.0254(5) 0.0080(3) 0.0055(4) 0.0092(3)
C11 0.0236(4) 0.0233(4) 0.0148(4) 0.0017(3) 0.0094(3) 0.0099(4)
C15 0.0183(4) 0.0236(4) 0.0259(5) 0.0052(4) 0.0144(4) 0.0104(3)

loop_
_atom_type_symbol
_atom_type_description
_atom_type_scat_dispersion_real
_atom_type_scat_dispersion_imag
_atom_type_scat_source
C C 0.0033 0.0016 'International Tables Vol C Tables 4.2.6.8 and 6.1.1.4'
H H 0.0000 0.0000 'International Tables Vol C Tables 4.2.6.8 and 6.1.1.4'
Si Si 0.0817 0.0704 'International Tables Vol C Tables 4.2.6.8 and 6.1.1.4'
P P 0.1023 0.0942 'International Tables Vol C Tables 4.2.6.8 and 6.1.1.4'
Fe Fe 0.3463 0.8444 'International Tables Vol C Tables 4.2.6.8 and 6.1.1.4'

loop_
_geom_angle_atom_site_label_1
_geom_angle_atom_site_label_2
_geom_angle_atom_site_label_3
_geom_angle
P2 Fe Si 82.011(9)
P2 Fe P3 113.157(9)
Si Fe P3 81.461(10)
P2 Fe P1 117.626(10)
Si Fe P1 81.888(9)
P3 Fe P1 123.164(10)
C13 P2 C22 105.24(4)
C13 P2 C19 98.71(4)
C22 P2 C19 98.32(4)
C13 P2 Fe 111.66(3)
C22 P2 Fe 117.60(3)
C19 P2 Fe 122.47(3)
C1 P1 C10 104.34(4)
C1 P1 C7 100.38(4)
C10 P1 C7 99.84(4)
C1 P1 Fe 111.47(3)
C10 P1 Fe 118.08(3)
C7 P1 Fe 120.20(3)
C25 P3 C34 104.56(4)
C25 P3 C31 100.42(4)
C34 P3 C31 99.86(4)
C25 P3 Fe 110.11(3)
C34 P3 Fe 112.68(3)
C31 P3 Fe 126.66(3)
C30 Si C18 108.18(4)
C30 Si C6 109.23(4)
C18 Si C6 108.01(4)
C30 Si Fe 110.15(3)
C18 Si Fe 110.49(3)
C6 Si Fe 110.71(3)
C17 C18 C13 118.67(8)
C17 C18 Si 126.70(7)
C13 C18 Si 114.35(6)
C14 C13 C18 120.32(8)
C14 C13 P2 125.91(7)
C18 C13 P2 113.76(6)
C20 C19 C21 108.41(8)
C20 C19 P2 111.19(6)
C21 C19 P2 116.41(6)
C20 C19 H19 109.2(8)
C21 C19 H19 109.3(8)
P2 C19 H19 102.0(8)
C8 C7 C9 108.31(8)
C8 C7 P1 112.06(6)
C9 C7 P1 115.09(6)
C8 C7 H7 110.2(9)
C9 C7 H7 106.8(9)
P1 C7 H7 104.2(9)
C24 C22 C23 109.71(8)
C24 C22 P2 112.96(6)
C23 C22 P2 109.76(6)
C24 C22 H22 108.1(8)
C23 C22 H22 108.3(8)
P2 C22 H22 107.9(8)
C5 C6 C1 118.67(7)
C5 C6 Si 126.59(6)
C1 C6 Si 114.32(6)
C28 C29 C30 120.97(8)
C28 C29 H29 118.6(9)
C30 C29 H29 120.2(9)
C29 C30 C25 118.74(8)
C29 C30 Si 127.51(6)
C25 C30 Si 113.40(6)
C16 C17 C18 120.80(9)
C16 C17 H17 118.6(10)
C18 C17 H17 120.5(10)
C15 C14 C13 120.12(9)
C15 C14 H14 119.6(9)
C13 C14 H14 120.2(9)
C2 C1 C6 120.30(7)
C2 C1 P1 125.45(7)
C6 C1 P1 114.25(6)
C12 C10 C11 110.40(8)
C12 C10 P1 111.13(6)
C11 C10 P1 110.46(7)
C12 C10 H10 108.7(9)
C11 C10 H10 108.0(9)
P1 C10 H10 108.1(9)
C15 C16 C17 120.12(9)
C15 C16 H16 122.3(9)
C17 C16 H16 117.5(9)
C3 C4 C5 120.21(8)
C3 C4 H4 121.2(9)
C5 C4 H4 118.6(9)
C36 C34 C35 109.64(8)
C36 C34 P3 111.64(6)
C35 C34 P3 110.97(6)
C36 C34 H34 107.2(8)
C35 C34 H34 109.7(8)
P3 C34 H34 107.6(8)
C3 C2 C1 120.10(8)
C3 C2 H2 117.7(9)
C1 C2 H2 122.1(9)
C4 C5 C6 120.76(8)
C4 C5 H5 119.4(8)
C6 C5 H5 119.8(8)
C7 C9 H9A 112.4(9)
C7 C9 H9B 115.1(9)
H9A C9 H9B 106.3(13)
C7 C9 H9C 109.3(9)
H9A C9 H9C 105.6(12)
H9B C9 H9C 107.5(13)
C27 C26 C25 120.14(8)
C27 C26 H26 118.5(9)
C25 C26 H26 121.3(9)
C34 C35 H35A 111.5(8)
C34 C35 H35B 112.3(9)
H35A C35 H35B 108.1(12)
C34 C35 H35C 111.1(9)
H35A C35 H35C 107.8(12)
H35B C35 H35C 105.8(13)
C27 C28 C29 119.80(9)
C27 C28 H28 117.7(10)
C29 C28 H28 122.5(10)
C26 C25 C30 120.15(8)
C26 C25 P3 125.16(6)
C30 C25 P3 114.69(6)
C32 C31 C33 108.46(8)
C32 C31 P3 111.55(6)
C33 C31 P3 115.81(7)
C32 C31 H31 110.4(9)
C33 C31 H31 106.7(8)
P3 C31 H31 103.6(8)
C10 C12 H12A 108.3(10)
C10 C12 H12B 110.3(10)
H12A C12 H12B 109.4(14)
C10 C12 H12C 110.6(10)
H12A C12 H12C 109.6(13)
H12B C12 H12C 108.6(13)
C22 C23 H23A 110.6(9)
C22 C23 H23B 113.5(10)
H23A C23 H23B 107.1(13)
C22 C23 H23C 110.5(10)
H23A C23 H23C 110.6(13)
H23B C23 H23C 104.5(13)
C19 C21 H21A 113.3(9)
C19 C21 H21B 114.0(10)
H21A C21 H21B 103.7(14)
C19 C21 H21C 112.0(9)
H21A C21 H21C 105.9(13)
H21B C21 H21C 107.2(13)
C34 C36 H36A 109.5(9)
C34 C36 H36B 113.4(9)
H36A C36 H36B 110.4(13)
C34 C36 H36C 111.2(9)
H36A C36 H36C 105.8(13)
H36B C36 H36C 106.3(12)
C28 C27 C26 120.20(9)
C28 C27 H27 119.9(10)
C26 C27 H27 119.9(10)
C2 C3 C4 119.95(8)
C2 C3 H3 119.5(9)
C4 C3 H3 120.5(9)
C22 C24 H24A 109.6(9)
C22 C24 H24B 110.6(9)
H24A C24 H24B 106.6(13)
C22 C24 H24C 110.4(10)
H24A C24 H24C 111.4(13)
H24B C24 H24C 108.1(13)
C19 C20 H20A 108.4(10)
C19 C20 H20B 113.2(9)
H20A C20 H20B 107.2(13)
C19 C20 H20C 111.1(9)
H20A C20 H20C 110.1(13)
H20B C20 H20C 106.8(13)
C31 C32 H32A 108.7(9)
C31 C32 H32B 113.6(9)
H32A C32 H32B 108.3(13)
C31 C32 H32C 111.7(9)
H32A C32 H32C 107.4(13)
H32B C32 H32C 106.9(13)
C7 C8 H8A 110.7(9)
C7 C8 H8B 114.3(9)
H8A C8 H8B 108.2(12)
C7 C8 H8C 108.1(9)
H8A C8 H8C 107.8(13)
H8B C8 H8C 107.5(13)
C31 C33 H33A 109.6(10)
C31 C33 H33B 113.2(10)
H33A C33 H33B 105.4(14)
C31 C33 H33C 107.8(9)
H33A C33 H33C 109.7(13)
H33B C33 H33C 111.0(14)
C10 C11 H11A 109.6(9)
C10 C11 H11B 111.5(10)
H11A C11 H11B 109.9(13)
C10 C11 H11C 109.0(11)
H11A C11 H11C 110.5(14)
H11B C11 H11C 106.3(14)
C16 C15 C14 119.96(9)
C16 C15 H15 120.4(10)
C14 C15 H15 119.6(10)

loop_
_geom_bond_atom_site_label_1
_geom_bond_atom_site_label_2
_geom_bond_distance
Fe P2 2.2418(3)
Fe Si 2.2478(3)
Fe P3 2.2577(3)
Fe P1 2.2613(2)
P2 C13 1.8423(9)
P2 C22 1.8746(9)
P2 C19 1.8966(9)
P1 C1 1.8396(8)
P1 C10 1.8694(9)
P1 C7 1.8895(9)
P3 C25 1.8430(9)
P3 C34 1.8678(9)
P3 C31 1.8881(9)
Si C30 1.8969(9)
Si C18 1.8979(9)
Si C6 1.9005(8)
C18 C17 1.3993(13)
C18 C13 1.4113(12)
C13 C14 1.3973(12)
C19 C20 1.5292(13)
C19 C21 1.5340(13)
C19 H19 0.957(14)
C7 C8 1.5275(14)
C7 C9 1.5356(12)
C7 H7 0.922(15)
C22 C24 1.5272(13)
C22 C23 1.5340(14)
C22 H22 0.988(14)
C6 C5 1.3998(11)
C6 C1 1.4091(12)
C29 C28 1.3940(13)
C29 C30 1.4001(12)
C29 H29 0.957(15)
C30 C25 1.4107(11)
C17 C16 1.3942(14)
C17 H17 0.973(16)
C14 C15 1.3943(14)
C14 H14 0.998(15)
C1 C2 1.4019(11)
C10 C12 1.5273(14)
C10 C11 1.5290(14)
C10 H10 0.965(14)
C16 C15 1.3923(16)
C16 H16 0.925(15)
C4 C3 1.3924(14)
C4 C5 1.3936(12)
C4 H4 0.938(14)
C34 C36 1.5271(13)
C34 C35 1.5330(13)
C34 H34 1.003(13)
C2 C3 1.3906(13)
C2 H2 0.947(14)
C5 H5 0.969(14)
C9 H9A 0.946(15)
C9 H9B 1.020(17)
C9 H9C 0.993(15)
C26 C27 1.3932(14)
C26 C25 1.3987(12)
C26 H26 0.958(15)
C35 H35A 0.955(14)
C35 H35B 0.966(15)
C35 H35C 0.983(16)
C28 C27 1.3931(14)
C28 H28 0.897(16)
C31 C32 1.5271(14)
C31 C33 1.5361(13)
C31 H31 0.983(14)
C12 H12A 0.968(16)
C12 H12B 1.002(17)
C12 H12C 0.978(16)
C23 H23A 0.979(15)
C23 H23B 0.972(16)
C23 H23C 0.997(16)
C21 H21A 0.989(16)
C21 H21B 0.990(18)
C21 H21C 0.968(15)
C36 H36A 0.995(16)
C36 H36B 0.983(15)
C36 H36C 0.958(15)
C27 H27 0.953(17)
C3 H3 0.945(15)
C24 H24A 1.000(16)
C24 H24B 0.999(15)
C24 H24C 0.972(17)
C20 H20A 0.960(16)
C20 H20B 0.968(15)
C20 H20C 0.932(15)
C32 H32A 0.999(16)
C32 H32B 0.939(15)
C32 H32C 0.977(16)
C8 H8A 0.999(16)
C8 H8B 0.984(16)
C8 H8C 0.959(15)
C33 H33A 0.948(17)
C33 H33B 0.967(18)
C33 H33C 1.035(17)
C11 H11A 0.998(16)
C11 H11B 0.926(17)
C11 H11C 0.945(18)
C15 H15 0.909(16)
